data_4081699
loop_
_publ_author_name
'You, Xu'
'Yu, Shasha'
'Liu, Yuanhong'

_publ_section_title
;
 Reactions of Zirconocene Butadiyne or Monoyne Complexes with Nitriles:
 Straightfoward Synthesis of Functionalized Pyrimidines
;
_journal_issue 19
_journal_name_full Organometallics
_journal_page_first 5273
_journal_paper_doi 10.1021/om400880r
_journal_volume 32
_journal_year 2013
_chemical_formula_sum 'C30 H38 Br2 N2 Si2'
_chemical_formula_weight 642.62
_chemical_name_systematic
; 
 ? 
;
_space_group_IT_number 2
_symmetry_cell_setting triclinic
_symmetry_space_group_name_Hall '-P 1'
_symmetry_space_group_name_H-M 'P -1'
_atom_sites_solution_hydrogens geom
_atom_sites_solution_primary direct
_atom_sites_solution_secondary difmap
_audit_creation_method SHELXL-97
_cell_angle_alpha 67.882(2)
_cell_angle_beta 63.773(2)
_cell_angle_gamma 63.445(2)
_cell_formula_units_Z 2
_cell_length_a 11.9541(12)
_cell_length_b 12.2514(12)
_cell_length_c 13.5192(18)
_cell_measurement_reflns_used 6807
_cell_measurement_temperature 133(2)
_cell_measurement_theta_max 30.54
_cell_measurement_theta_min 2.27
_cell_volume 1548.7(3)
_computing_cell_refinement 'Bruker SAINT'
_computing_data_collection 'Bruker APEX2'
_computing_data_reduction 'Bruker SAINT'
_computing_molecular_graphics 'Bruker SHELXTL'
_computing_publication_material 'Bruker SHELXTL'
_computing_structure_refinement 'SHELXL-97 (Sheldrick, 2008)'
_computing_structure_solution 'SHELXS-97 (Sheldrick, 2008)'
_diffrn_ambient_temperature 133(2)
_diffrn_measured_fraction_theta_full 0.985
_diffrn_measured_fraction_theta_max 0.985
_diffrn_measurement_device_type 'Bruker APEX-II CCD'
_diffrn_measurement_method '\f and \w scans'
_diffrn_radiation_monochromator graphite
_diffrn_radiation_source 'fine-focus sealed tube'
_diffrn_radiation_type MoK\a
_diffrn_radiation_wavelength 0.71073
_diffrn_reflns_av_R_equivalents 0.0210
_diffrn_reflns_av_sigmaI/netI 0.0391
_diffrn_reflns_limit_h_max 17
_diffrn_reflns_limit_h_min -11
_diffrn_reflns_limit_k_max 17
_diffrn_reflns_limit_k_min -17
_diffrn_reflns_limit_l_max 19
_diffrn_reflns_limit_l_min -16
_diffrn_reflns_number 15555
_diffrn_reflns_theta_full 30.61
_diffrn_reflns_theta_max 30.61
_diffrn_reflns_theta_min 1.72
_exptl_absorpt_coefficient_mu 2.716
_exptl_absorpt_correction_T_max 0.6407
_exptl_absorpt_correction_T_min 0.5169
_exptl_absorpt_correction_type multi-scan
_exptl_absorpt_process_details sadabs
_exptl_crystal_colour colourless
_exptl_crystal_density_diffrn 1.378
_exptl_crystal_density_method 'not measured'
_exptl_crystal_description block
_exptl_crystal_F_000 660
_exptl_crystal_size_max 0.28
_exptl_crystal_size_mid 0.22
_exptl_crystal_size_min 0.18
_refine_diff_density_max 0.539
_refine_diff_density_min -0.657
_refine_diff_density_rms 0.129
_refine_ls_extinction_method none
_refine_ls_goodness_of_fit_ref 1.012
_refine_ls_hydrogen_treatment constr
_refine_ls_matrix_type full
_refine_ls_number_parameters 335
_refine_ls_number_reflns 9406
_refine_ls_number_restraints 0
_refine_ls_restrained_S_all 1.012
_refine_ls_R_factor_all 0.0443
_refine_ls_R_factor_gt 0.0302
_refine_ls_shift/su_max 0.002
_refine_ls_shift/su_mean 0.000
_refine_ls_structure_factor_coef Fsqd
_refine_ls_weighting_details 'calc w=1/[\s^2^(Fo^2^)+(0.0750P)^2^+0.0000P] where P=(Fo^2^+2Fc^2^)/3'
_refine_ls_weighting_scheme calc
_refine_ls_wR_factor_gt 0.0920
_refine_ls_wR_factor_ref 0.1108
_reflns_number_gt 7649
_reflns_number_total 9406
_reflns_threshold_expression >2sigma(I)
_cod_data_source_file om400880r_si_002.cif
_cod_data_source_block mo_dm11517_0ma_(compound_4c)
_cod_depositor_comments
;
The following automatic conversions were performed:

'_symmetry_cell_setting' value 'Triclinic' changed to 'triclinic'
according to /home/saulius/struct/CIF-dictionaries/cif_core.dic
dictionary named 'cif_core.dic' version 2.4.2 from 2011-04-26.

Automatic conversion script
Id: cif_fix_values 1891 2012-01-12 08:04:46Z andrius 
;
_cod_original_sg_symbol_H-M P-1
_cod_database_code 4081699

loop_
_symmetry_equiv_pos_as_xyz
'x, y, z'
'-x, -y, -z'

loop_
_atom_site_label
_atom_site_type_symbol
_atom_site_fract_x
_atom_site_fract_y
_atom_site_fract_z
_atom_site_U_iso_or_equiv
_atom_site_adp_type
_atom_site_occupancy
_atom_site_symmetry_multiplicity
_atom_site_calc_flag
_atom_site_refinement_flags
Br1 Br 0.59169(2) -0.204295(17) 0.662084(18) 0.02321(6) Uani 1 1 d .
Br2 Br 1.21136(2) 0.56464(2) 0.221795(18) 0.02715(7) Uani 1 1 d .
Si1 Si 0.16579(5) 0.83119(5) 0.82858(5) 0.02041(12) Uani 1 1 d .
Si2 Si 0.34044(5) 0.34799(5) 0.82774(4) 0.01671(11) Uani 1 1 d .
N1 N 0.69645(16) 0.33880(15) 0.55703(13) 0.0167(3) Uani 1 1 d .
N2 N 0.59390(15) 0.54561(14) 0.58708(13) 0.0161(3) Uani 1 1 d .
C1 C 0.58653(18) 0.31256(17) 0.62956(16) 0.0158(3) Uani 1 1 d .
C2 C 0.47583(18) 0.39608(17) 0.69444(15) 0.0155(3) Uani 1 1 d .
C3 C 0.48611(18) 0.51598(17) 0.66383(15) 0.0158(3) Uani 1 1 d .
C4 C 0.69728(18) 0.45281(17) 0.54102(16) 0.0155(3) Uani 1 1 d .
C5 C 0.59029(18) 0.18752(16) 0.63486(15) 0.0156(3) Uani 1 1 d .
C6 C 0.50602(19) 0.17788(17) 0.59599(16) 0.0179(3) Uani 1 1 d .
H6 H 0.4474 0.2516 0.5639 0.022 Uiso 1 1 calc R
C7 C 0.50660(19) 0.06125(18) 0.60360(16) 0.0180(3) Uani 1 1 d .
H7 H 0.4483 0.0549 0.5776 0.022 Uiso 1 1 calc R
C8 C 0.59349(19) -0.04555(17) 0.64966(16) 0.0173(3) Uani 1 1 d .
C9 C 0.6825(2) -0.03830(18) 0.68472(19) 0.0227(4) Uani 1 1 d .
H9 H 0.7436 -0.1122 0.7139 0.027 Uiso 1 1 calc R
C10 C 0.6808(2) 0.07897(18) 0.67642(19) 0.0219(4) Uani 1 1 d .
H10 H 0.7419 0.0852 0.6993 0.026 Uiso 1 1 calc R
C11 C 0.82117(18) 0.48002(17) 0.46483(15) 0.0157(3) Uani 1 1 d .
C12 C 0.82943(19) 0.59710(18) 0.44265(17) 0.0193(4) Uani 1 1 d .
H12 H 0.7549 0.6604 0.4774 0.023 Uiso 1 1 calc R
C13 C 0.9453(2) 0.62289(19) 0.37030(18) 0.0218(4) Uani 1 1 d .
H13 H 0.9502 0.7032 0.3552 0.026 Uiso 1 1 calc R
C14 C 1.05357(19) 0.52951(19) 0.32060(16) 0.0189(4) Uani 1 1 d .
C15 C 1.0486(2) 0.41151(19) 0.34270(18) 0.0230(4) Uani 1 1 d .
H15 H 1.1239 0.3480 0.3089 0.028 Uiso 1 1 calc R
C16 C 0.9326(2) 0.38709(18) 0.41474(18) 0.0208(4) Uani 1 1 d .
H16 H 0.9286 0.3063 0.4303 0.025 Uiso 1 1 calc R
C17 C 0.38130(19) 0.61912(18) 0.71387(17) 0.0190(4) Uani 1 1 d .
C18 C 0.2983(2) 0.70519(18) 0.75618(18) 0.0220(4) Uani 1 1 d .
C19 C 0.0461(3) 0.7620(2) 0.9533(2) 0.0378(6) Uani 1 1 d .
H19A H 0.0026 0.7319 0.9273 0.057 Uiso 1 1 calc R
H19B H -0.0208 0.8259 0.9962 0.057 Uiso 1 1 calc R
H19C H 0.0936 0.6919 1.0019 0.057 Uiso 1 1 calc R
C20 C 0.2405(2) 0.8951(3) 0.8798(2) 0.0381(6) Uani 1 1 d .
H20A H 0.2779 0.8298 0.9371 0.057 Uiso 1 1 calc R
H20B H 0.1720 0.9661 0.9131 0.057 Uiso 1 1 calc R
H20C H 0.3107 0.9232 0.8162 0.057 Uiso 1 1 calc R
C21 C 0.0825(2) 0.9551(2) 0.72367(19) 0.0251(4) Uani 1 1 d .
C22 C -0.0407(2) 1.0529(2) 0.7834(2) 0.0330(5) Uani 1 1 d .
H22A H -0.0780 1.1210 0.7272 0.050 Uiso 1 1 calc R
H22B H -0.0159 1.0867 0.8229 0.050 Uiso 1 1 calc R
H22C H -0.1069 1.0136 0.8381 0.050 Uiso 1 1 calc R
C23 C 0.0420(3) 0.8938(3) 0.6700(3) 0.0436(7) Uani 1 1 d .
H23A H -0.0179 0.8497 0.7295 0.065 Uiso 1 1 calc R
H23B H 0.1212 0.8341 0.6290 0.065 Uiso 1 1 calc R
H23C H -0.0032 0.9586 0.6173 0.065 Uiso 1 1 calc R
C24 C 0.1793(3) 1.0199(3) 0.6305(2) 0.0415(6) Uani 1 1 d .
H24A H 0.1371 1.0826 0.5751 0.062 Uiso 1 1 calc R
H24B H 0.2589 0.9577 0.5930 0.062 Uiso 1 1 calc R
H24C H 0.2038 1.0610 0.6638 0.062 Uiso 1 1 calc R
C25 C 0.1738(2) 0.4722(2) 0.8415(2) 0.0281(4) Uani 1 1 d .
H25A H 0.1646 0.5131 0.7664 0.042 Uiso 1 1 calc R
H25B H 0.1647 0.5343 0.8761 0.042 Uiso 1 1 calc R
H25C H 0.1048 0.4342 0.8891 0.042 Uiso 1 1 calc R
C26 C 0.3146(2) 0.2045(2) 0.83627(19) 0.0271(4) Uani 1 1 d .
H26A H 0.2514 0.1821 0.9105 0.041 Uiso 1 1 calc R
H26B H 0.3992 0.1352 0.8259 0.041 Uiso 1 1 calc R
H26C H 0.2795 0.2210 0.7769 0.041 Uiso 1 1 calc R
C27 C 0.3959(2) 0.3131(2) 0.95168(18) 0.0275(4) Uani 1 1 d .
C28 C 0.4329(3) 0.4176(2) 0.9522(2) 0.0328(5) Uani 1 1 d .
H28A H 0.4618 0.3925 1.0174 0.049 Uiso 1 1 calc R
H28B H 0.3555 0.4944 0.9574 0.049 Uiso 1 1 calc R
H28C H 0.5049 0.4326 0.8823 0.049 Uiso 1 1 calc R
C29 C 0.2815(4) 0.2955(4) 1.0611(2) 0.0591(10) Uani 1 1 d .
H29A H 0.3048 0.2857 1.1257 0.089 Uiso 1 1 calc R
H29B H 0.2648 0.2205 1.0695 0.089 Uiso 1 1 calc R
H29C H 0.2016 0.3688 1.0582 0.089 Uiso 1 1 calc R
C30 C 0.5172(4) 0.1929(3) 0.9499(3) 0.0595(10) Uani 1 1 d .
H30A H 0.5910 0.2056 0.8808 0.089 Uiso 1 1 calc R
H30B H 0.4953 0.1239 0.9516 0.089 Uiso 1 1 calc R
H30C H 0.5426 0.1725 1.0161 0.089 Uiso 1 1 calc R

loop_
_atom_site_aniso_label
_atom_site_aniso_U_11
_atom_site_aniso_U_22
_atom_site_aniso_U_33
_atom_site_aniso_U_23
_atom_site_aniso_U_13
_atom_site_aniso_U_12
Br1 0.02784(11) 0.01444(9) 0.03015(11) -0.00544(7) -0.00905(8) -0.00958(8)
Br2 0.01796(10) 0.03237(12) 0.02709(11) -0.00586(8) 0.00052(8) -0.01365(8)
Si1 0.0145(2) 0.0197(3) 0.0249(3) -0.0108(2) -0.0010(2) -0.00474(19)
Si2 0.0169(2) 0.0188(2) 0.0160(2) -0.00363(19) -0.00274(19) -0.01016(19)
N1 0.0160(7) 0.0162(7) 0.0190(7) -0.0061(6) -0.0027(6) -0.0077(6)
N2 0.0137(7) 0.0145(7) 0.0180(7) -0.0038(6) -0.0024(6) -0.0058(6)
C1 0.0160(8) 0.0131(7) 0.0194(8) -0.0037(6) -0.0059(7) -0.0057(6)
C2 0.0150(8) 0.0140(8) 0.0177(8) -0.0028(6) -0.0052(6) -0.0057(6)
C3 0.0142(8) 0.0153(8) 0.0173(8) -0.0038(6) -0.0039(6) -0.0054(6)
C4 0.0148(8) 0.0146(8) 0.0169(8) -0.0041(6) -0.0046(6) -0.0050(6)
C5 0.0152(8) 0.0133(8) 0.0179(8) -0.0042(6) -0.0032(6) -0.0061(6)
C6 0.0191(8) 0.0153(8) 0.0198(8) -0.0040(7) -0.0083(7) -0.0042(7)
C7 0.0181(8) 0.0188(8) 0.0198(8) -0.0066(7) -0.0062(7) -0.0067(7)
C8 0.0183(8) 0.0141(8) 0.0200(8) -0.0035(7) -0.0041(7) -0.0083(7)
C9 0.0227(9) 0.0139(8) 0.0346(11) -0.0017(7) -0.0165(9) -0.0048(7)
C10 0.0208(9) 0.0176(9) 0.0337(11) -0.0046(8) -0.0148(8) -0.0072(7)
C11 0.0154(8) 0.0164(8) 0.0161(8) -0.0049(6) -0.0037(6) -0.0064(6)
C12 0.0167(8) 0.0173(8) 0.0227(9) -0.0082(7) -0.0017(7) -0.0065(7)
C13 0.0201(9) 0.0182(9) 0.0268(10) -0.0054(7) -0.0040(8) -0.0096(7)
C14 0.0149(8) 0.0228(9) 0.0185(8) -0.0035(7) -0.0030(7) -0.0094(7)
C15 0.0163(9) 0.0212(9) 0.0284(10) -0.0107(8) -0.0020(8) -0.0048(7)
C16 0.0190(9) 0.0172(8) 0.0259(9) -0.0070(7) -0.0033(7) -0.0081(7)
C17 0.0169(8) 0.0160(8) 0.0223(9) -0.0036(7) -0.0025(7) -0.0087(7)
C18 0.0186(9) 0.0184(9) 0.0267(10) -0.0064(7) -0.0030(8) -0.0076(7)
C19 0.0301(12) 0.0349(13) 0.0330(12) -0.0108(10) 0.0062(10) -0.0122(10)
C20 0.0281(12) 0.0451(14) 0.0488(15) -0.0280(12) -0.0115(11) -0.0057(10)
C21 0.0193(9) 0.0230(10) 0.0301(10) -0.0124(8) -0.0051(8) -0.0025(7)
C22 0.0217(10) 0.0305(11) 0.0412(13) -0.0169(10) -0.0081(10) 0.0008(9)
C23 0.0391(14) 0.0434(15) 0.0598(17) -0.0298(14) -0.0271(13) 0.0020(12)
C24 0.0337(13) 0.0316(13) 0.0351(13) -0.0024(10) -0.0004(10) -0.0060(10)
C25 0.0172(9) 0.0290(11) 0.0339(11) -0.0075(9) -0.0024(8) -0.0099(8)
C26 0.0291(11) 0.0297(11) 0.0269(10) -0.0099(8) 0.0018(8) -0.0214(9)
C27 0.0360(12) 0.0309(11) 0.0216(10) -0.0008(8) -0.0122(9) -0.0178(9)
C28 0.0415(13) 0.0436(14) 0.0249(11) -0.0077(10) -0.0102(10) -0.0244(11)
C29 0.085(3) 0.100(3) 0.0178(11) 0.0061(14) -0.0106(13) -0.074(2)
C30 0.081(2) 0.0377(15) 0.077(2) -0.0092(15) -0.064(2) 0.0012(15)

loop_
_atom_type_symbol
_atom_type_description
_atom_type_scat_dispersion_real
_atom_type_scat_dispersion_imag
_atom_type_scat_source
C C 0.0033 0.0016 'International Tables Vol C Tables 4.2.6.8 and 6.1.1.4'
H H 0.0000 0.0000 'International Tables Vol C Tables 4.2.6.8 and 6.1.1.4'
N N 0.0061 0.0033 'International Tables Vol C Tables 4.2.6.8 and 6.1.1.4'
Si Si 0.0817 0.0704 'International Tables Vol C Tables 4.2.6.8 and 6.1.1.4'
Br Br -0.2901 2.4595 'International Tables Vol C Tables 4.2.6.8 and 6.1.1.4'

loop_
_geom_angle_atom_site_label_1
_geom_angle_atom_site_label_2
_geom_angle_atom_site_label_3
_geom_angle
C18 Si1 C20 109.05(11)
C18 Si1 C19 108.38(11)
C20 Si1 C19 108.60(13)
C18 Si1 C21 107.72(10)
C20 Si1 C21 111.83(12)
C19 Si1 C21 111.18(12)
C25 Si2 C26 104.33(11)
C25 Si2 C27 111.79(11)
C26 Si2 C27 107.07(10)
C25 Si2 C2 112.23(9)
C26 Si2 C2 115.55(9)
C27 Si2 C2 105.90(9)
C4 N1 C1 117.47(16)
C4 N2 C3 116.51(16)
N1 C1 C2 123.54(17)
N1 C1 C5 113.70(16)
C2 C1 C5 122.76(16)
C3 C2 C1 112.90(16)
C3 C2 Si2 121.57(13)
C1 C2 Si2 124.63(14)
N2 C3 C2 123.88(16)
N2 C3 C17 113.31(16)
C2 C3 C17 122.81(17)
N1 C4 N2 125.08(17)
N1 C4 C11 117.52(16)
N2 C4 C11 117.39(16)
C6 C5 C10 119.38(17)
C6 C5 C1 120.35(16)
C10 C5 C1 120.25(17)
C5 C6 C7 120.57(17)
C5 C6 H6 119.7
C7 C6 H6 119.7
C8 C7 C6 119.08(18)
C8 C7 H7 120.5
C6 C7 H7 120.5
C7 C8 C9 121.33(17)
C7 C8 Br1 118.85(14)
C9 C8 Br1 119.80(14)
C8 C9 C10 118.83(18)
C8 C9 H9 120.6
C10 C9 H9 120.6
C9 C10 C5 120.68(18)
C9 C10 H10 119.7
C5 C10 H10 119.7
C12 C11 C16 118.84(17)
C12 C11 C4 121.01(16)
C16 C11 C4 120.15(17)
C11 C12 C13 120.95(17)
C11 C12 H12 119.5
C13 C12 H12 119.5
C14 C13 C12 118.93(18)
C14 C13 H13 120.5
C12 C13 H13 120.5
C15 C14 C13 121.26(18)
C15 C14 Br2 119.77(15)
C13 C14 Br2 118.97(15)
C14 C15 C16 119.24(18)
C14 C15 H15 120.4
C16 C15 H15 120.4
C15 C16 C11 120.76(18)
C15 C16 H16 119.6
C11 C16 H16 119.6
C18 C17 C3 177.3(2)
C17 C18 Si1 176.54(19)
Si1 C19 H19A 109.5
Si1 C19 H19B 109.5
H19A C19 H19B 109.5
Si1 C19 H19C 109.5
H19A C19 H19C 109.5
H19B C19 H19C 109.5
Si1 C20 H20A 109.5
Si1 C20 H20B 109.5
H20A C20 H20B 109.5
Si1 C20 H20C 109.5
H20A C20 H20C 109.5
H20B C20 H20C 109.5
C24 C21 C22 109.03(19)
C24 C21 C23 109.0(2)
C22 C21 C23 109.59(19)
C24 C21 Si1 109.34(16)
C22 C21 Si1 110.07(16)
C23 C21 Si1 109.80(17)
C21 C22 H22A 109.5
C21 C22 H22B 109.5
H22A C22 H22B 109.5
C21 C22 H22C 109.5
H22A C22 H22C 109.5
H22B C22 H22C 109.5
C21 C23 H23A 109.5
C21 C23 H23B 109.5
H23A C23 H23B 109.5
C21 C23 H23C 109.5
H23A C23 H23C 109.5
H23B C23 H23C 109.5
C21 C24 H24A 109.5
C21 C24 H24B 109.5
H24A C24 H24B 109.5
C21 C24 H24C 109.5
H24A C24 H24C 109.5
H24B C24 H24C 109.5
Si2 C25 H25A 109.5
Si2 C25 H25B 109.5
H25A C25 H25B 109.5
Si2 C25 H25C 109.5
H25A C25 H25C 109.5
H25B C25 H25C 109.5
Si2 C26 H26A 109.5
Si2 C26 H26B 109.5
H26A C26 H26B 109.5
Si2 C26 H26C 109.5
H26A C26 H26C 109.5
H26B C26 H26C 109.5
C29 C27 C28 107.3(2)
C29 C27 C30 109.8(3)
C28 C27 C30 107.8(2)
C29 C27 Si2 108.19(18)
C28 C27 Si2 114.06(15)
C30 C27 Si2 109.57(17)
C27 C28 H28A 109.5
C27 C28 H28B 109.5
H28A C28 H28B 109.5
C27 C28 H28C 109.5
H28A C28 H28C 109.5
H28B C28 H28C 109.5
C27 C29 H29A 109.5
C27 C29 H29B 109.5
H29A C29 H29B 109.5
C27 C29 H29C 109.5
H29A C29 H29C 109.5
H29B C29 H29C 109.5
C27 C30 H30A 109.5
C27 C30 H30B 109.5
H30A C30 H30B 109.5
C27 C30 H30C 109.5
H30A C30 H30C 109.5
H30B C30 H30C 109.5

loop_
_geom_bond_atom_site_label_1
_geom_bond_atom_site_label_2
_geom_bond_distance
Br1 C8 1.8971(18)
Br2 C14 1.8957(19)
Si1 C18 1.852(2)
Si1 C20 1.863(3)
Si1 C19 1.866(3)
Si1 C21 1.892(2)
Si2 C25 1.869(2)
Si2 C26 1.871(2)
Si2 C27 1.902(2)
Si2 C2 1.9207(19)
N1 C4 1.335(2)
N1 C1 1.339(2)
N2 C4 1.343(2)
N2 C3 1.350(2)
C1 C2 1.417(2)
C1 C5 1.487(2)
C2 C3 1.415(3)
C3 C17 1.450(3)
C4 C11 1.483(3)
C5 C6 1.388(3)
C5 C10 1.394(3)
C6 C7 1.390(3)
C6 H6 0.9500
C7 C8 1.386(3)
C7 H7 0.9500
C8 C9 1.388(3)
C9 C10 1.390(3)
C9 H9 0.9500
C10 H10 0.9500
C11 C12 1.390(3)
C11 C16 1.399(3)
C12 C13 1.392(3)
C12 H12 0.9500
C13 C14 1.386(3)
C13 H13 0.9500
C14 C15 1.385(3)
C15 C16 1.386(3)
C15 H15 0.9500
C16 H16 0.9500
C17 C18 1.200(3)
C19 H19A 0.9800
C19 H19B 0.9800
C19 H19C 0.9800
C20 H20A 0.9800
C20 H20B 0.9800
C20 H20C 0.9800
C21 C24 1.528(3)
C21 C22 1.536(3)
C21 C23 1.540(3)
C22 H22A 0.9800
C22 H22B 0.9800
C22 H22C 0.9800
C23 H23A 0.9800
C23 H23B 0.9800
C23 H23C 0.9800
C24 H24A 0.9800
C24 H24B 0.9800
C24 H24C 0.9800
C25 H25A 0.9800
C25 H25B 0.9800
C25 H25C 0.9800
C26 H26A 0.9800
C26 H26B 0.9800
C26 H26C 0.9800
C27 C29 1.530(4)
C27 C28 1.533(3)
C27 C30 1.535(4)
C28 H28A 0.9800
C28 H28B 0.9800
C28 H28C 0.9800
C29 H29A 0.9800
C29 H29B 0.9800
C29 H29C 0.9800
C30 H30A 0.9800
C30 H30B 0.9800
C30 H30C 0.9800
